data_4329126
loop_
_publ_author_name
'Marzio Rancan'
'Alessandro Dolmella'
'Roberta Seraglia'
'Simonetta Orlandi'
'Silvio Quici'
'Lorenzo Sorace'
'Dante Gatteschi'
'Lidia Armelao'

_publ_contact_author_address
;
CNR-ISTM, 
Dipartimento di Scienze Chimiche, 
Universita degli Studi di Padova, 
Via Marzolo 1, 35131 Padova, Italy
;
_publ_contact_author_email marzio.rancan@unipd.it
_publ_contact_author_name 'Marzio Rancan'
_publ_contact_author_phone '+39 0498275188'
_publ_section_title
;
 Dinuclear Cu(II) Complexes of Isomeric Bis-(3-acetylacetonate)benzene
 Ligands: Synthesis, Structure, and Magnetic Properties
;
_journal_name_full 'Inorganic Chemistry'
_journal_page_first 5409
_journal_page_last 5416
_journal_paper_doi 10.1021/ic3003806
_journal_volume 51
_journal_year 2012
_chemical_formula_moiety 'C16 H18 O4'
_chemical_formula_sum 'C16 H18 O4'
_chemical_formula_weight 274.30
_chemical_name_common p-LH2
_space_group_crystal_system orthorhombic
_space_group_IT_number 62
_space_group_name_Hall '-P 2ac 2n'
_space_group_name_H-M_alt 'P n m a'
_symmetry_space_group_name_Hall '-P 2ac 2n'
_symmetry_space_group_name_H-M 'P n m a'
_atom_sites_solution_hydrogens geom
_atom_sites_solution_primary direct
_atom_sites_solution_secondary difmap
_cell_angle_alpha 90.00
_cell_angle_beta 90.00
_cell_angle_gamma 90.00
_cell_formula_units_Z 4
_cell_length_a 13.2257(3)
_cell_length_b 12.6283(3)
_cell_length_c 8.78833(18)
_cell_measurement_reflns_used 1326
_cell_measurement_temperature 298.3
_cell_measurement_theta_max 50.9460
_cell_measurement_theta_min 3.3389
_cell_volume 1467.81(6)
_computing_cell_refinement
;
CrysAlisPro, Agilent Technologies,
Version 1.171.34.47 (release 21-12-2010 CrysAlis171 .NET)
(compiled Dec 21 2010,18:08:13)
;
_computing_data_collection
;
CrysAlisPro, Agilent Technologies,
Version 1.171.34.47 (release 21-12-2010 CrysAlis171 .NET)
(compiled Dec 21 2010,18:08:13)
;
_computing_data_reduction
;
CrysAlisPro, Agilent Technologies,
Version 1.171.34.47 (release 21-12-2010 CrysAlis171 .NET)
(compiled Dec 21 2010,18:08:13)
;
_computing_molecular_graphics
;
O. V. Dolomanov, L. J. Bourhis, R. J. Gildea, J. A. K. Howard and H. Puschmann,
OLEX2: a complete structure solution, refinement and analysis program.
J. Appl. Cryst. (2009). 42, 339-341.
;
_computing_publication_material
;
O. V. Dolomanov, L. J. Bourhis, R. J. Gildea, J. A. K. Howard and H. Puschmann,
OLEX2: a complete structure solution, refinement and analysis program.
J. Appl. Cryst. (2009). 42, 339-341.
;
_computing_structure_refinement
;
SHELXL, G.M. Sheldrick, Acta Cryst.
2008). A64, 112-122
;
_computing_structure_solution
;
SHELXS, G.M. Sheldrick, Acta Cryst.
(2008). A64, 112-122
;
_diffrn_ambient_temperature 298.3
_diffrn_detector_area_resol_mean 16.1274
_diffrn_measured_fraction_theta_full 0.999
_diffrn_measured_fraction_theta_max 0.999
_diffrn_measurement_details
;
  1 omega  -51.00   -1.00   0.2500    3.0000
omega____ theta____ kappa____ phi______ frames
    -      -31.5383  -77.0000  -30.0000 200

  2 omega  -62.00  -35.00   0.2500    3.0000
omega____ theta____ kappa____ phi______ frames
    -      -31.5383  179.0000   60.0000 108

  3 omega -103.00  -54.00   0.2500    3.0000
omega____ theta____ kappa____ phi______ frames
    -      -31.5383  -77.0000  -30.0000 196

  4 omega  -99.00  -73.00   0.2500   30.0000
omega____ theta____ kappa____ phi______ frames
    -      -64.5000    0.0000   60.0000 104

  5 omega  113.00  141.00   0.2500   30.0000
omega____ theta____ kappa____ phi______ frames
    -       70.8450  158.0000   30.0000 112

  6 omega   77.00  106.00   0.2500   30.0000
omega____ theta____ kappa____ phi______ frames
    -       70.8450  158.0000   30.0000 116

  7 omega   50.00  142.00   0.2500   30.0000
omega____ theta____ kappa____ phi______ frames
    -       70.8450   15.0000 -180.0000 368

  8 omega    2.00   28.00   0.2500   30.0000
omega____ theta____ kappa____ phi______ frames
    -       70.8450  -45.0000  -30.0000 104

  9 omega  101.00  141.00   0.2500   30.0000
omega____ theta____ kappa____ phi______ frames
    -       70.8450  125.0000   90.0000 160

 10 omega -104.00    2.00   0.2500    3.0000
omega____ theta____ kappa____ phi______ frames
    -      -31.5383  -77.0000   90.0000 424

 11 omega -104.00  -52.00   0.2500    3.0000
omega____ theta____ kappa____ phi______ frames
    -      -31.5383 -158.0000  -30.0000 208

 12 omega   -2.00   34.00   0.2500   30.0000
omega____ theta____ kappa____ phi______ frames
    -       70.8450  -45.0000  150.0000 144
;
_diffrn_measurement_device_type 'Xcalibur, Eos, Gemini'
_diffrn_measurement_method '\w scans'
_diffrn_orient_matrix_UB_11 0.0220132000
_diffrn_orient_matrix_UB_12 0.1171970000
_diffrn_orient_matrix_UB_13 0.0355939000
_diffrn_orient_matrix_UB_21 -0.1076718000
_diffrn_orient_matrix_UB_22 0.0297575000
_diffrn_orient_matrix_UB_23 -0.0513922000
_diffrn_orient_matrix_UB_31 -0.0386507000
_diffrn_orient_matrix_UB_32 -0.0161407000
_diffrn_orient_matrix_UB_33 0.1637538000
_diffrn_radiation_monochromator graphite
_diffrn_radiation_type 'Cu K\a'
_diffrn_radiation_wavelength 1.5418
_diffrn_reflns_av_R_equivalents 0.0191
_diffrn_reflns_av_unetI/netI 0.0137
_diffrn_reflns_limit_h_max 13
_diffrn_reflns_limit_h_min -10
_diffrn_reflns_limit_k_max 12
_diffrn_reflns_limit_k_min -12
_diffrn_reflns_limit_l_max 8
_diffrn_reflns_limit_l_min -6
_diffrn_reflns_number 2566
_diffrn_reflns_theta_full 51.00
_diffrn_reflns_theta_max 51.00
_diffrn_reflns_theta_min 6.05
_diffrn_source 'Enhance (Cu) X-ray Source'
_exptl_absorpt_coefficient_mu 0.727
_exptl_absorpt_correction_T_max 1.00000
_exptl_absorpt_correction_T_min 0.53523
_exptl_absorpt_correction_type multi-scan
_exptl_absorpt_process_details
;
CrysAlisPro, Agilent Technologies,
Version 1.171.34.47 (release 21-12-2010 CrysAlis171 .NET)
(compiled Dec 21 2010,18:08:13)
empirical absorption correction using spherical harmonics,
 implemented in SCALE3 ABSPACK scaling algorithm.
;
_exptl_crystal_colour 'clear colourless'
_exptl_crystal_colour_lustre clear
_exptl_crystal_colour_primary colourless
_exptl_crystal_density_diffrn 1.241
_exptl_crystal_description needle
_exptl_crystal_F_000 584
_exptl_crystal_recrystallization_method 'solvent MeOH'
_exptl_crystal_size_max 0.4
_exptl_crystal_size_mid 0.05
_exptl_crystal_size_min 0.05
_refine_diff_density_max 0.146
_refine_diff_density_min -0.134
_refine_diff_density_rms 0.033
_refine_ls_extinction_coef 0.0012(5)
_refine_ls_extinction_expression Fc^*^=kFc[1+0.001xFc^2^\l^3^/sin(2\q)]^-1/4^
_refine_ls_extinction_method SHELXL
_refine_ls_goodness_of_fit_ref 1.067
_refine_ls_hydrogen_treatment constr
_refine_ls_matrix_type full
_refine_ls_number_parameters 108
_refine_ls_number_reflns 832
_refine_ls_number_restraints 1
_refine_ls_restrained_S_all 1.067
_refine_ls_R_factor_all 0.0517
_refine_ls_R_factor_gt 0.0459
_refine_ls_shift/su_max 0.004
_refine_ls_shift/su_mean 0.000
_refine_ls_structure_factor_coef Fsqd
_refine_ls_weighting_details 'calc w=1/[\s^2^(Fo^2^)+(0.0821P)^2^+0.3394P] where P=(Fo^2^+2Fc^2^)/3'
_refine_ls_weighting_scheme calc
_refine_ls_wR_factor_gt 0.1332
_refine_ls_wR_factor_ref 0.1406
_reflns_number_gt 702
_reflns_number_total 832
_reflns_threshold_expression >2sigma(I)
_cod_data_source_file ic3003806_si_002_1.cif
_cod_data_source_block exp_255
_cod_original_cell_volume 1467.80(6)
_cod_database_code 4329126

loop_
_space_group_symop_id
_space_group_symop_operation_xyz
1 'x, y, z'
2 '-x+1/2, -y, z+1/2'
3 'x+1/2, -y+1/2, -z+1/2'
4 '-x, y+1/2, -z'
5 '-x, -y, -z'
6 'x-1/2, y, -z-1/2'
7 '-x-1/2, y-1/2, z-1/2'
8 'x, -y-1/2, z'

loop_
_atom_site_label
_atom_site_type_symbol
_atom_site_fract_x
_atom_site_fract_y
_atom_site_fract_z
_atom_site_U_iso_or_equiv
_atom_site_adp_type
_atom_site_occupancy
_atom_site_symmetry_multiplicity
_atom_site_calc_flag
_atom_site_refinement_flags
O1 O 0.22222(15) 0.65305(15) 0.10691(18) 0.0890(7) Uani 1 1 d D
H1 H 0.2047 0.7132 0.1301 0.133 Uiso 0.50 1 calc PRD
O2 O 0.52986(15) 0.65354(14) -0.90983(18) 0.0890(8) Uani 1 1 d D
H2 H 0.5402 0.7145 -0.9381 0.134 Uiso 0.50 1 calc PRD
C9 C 0.4195(2) 0.7500 -0.5482(3) 0.0649(9) Uani 1 2 d S
C3 C 0.2866(2) 0.7500 -0.0991(3) 0.0609(9) Uani 1 2 d S
C10 C 0.4660(2) 0.7500 -0.7036(3) 0.0641(9) Uani 1 2 d S
C8 C 0.4783(3) 0.7500 -0.4190(4) 0.0829(12) Uani 1 2 d S
H8 H 0.5483 0.7500 -0.4286 0.099 Uiso 1 2 calc SR
C2 C 0.26531(17) 0.6546(2) -0.0250(3) 0.0691(8) Uani 1 1 d .
C11 C 0.48885(19) 0.6549(2) -0.7767(3) 0.0725(8) Uani 1 1 d .
C4 C 0.3329(2) 0.7500 -0.2547(3) 0.0609(9) Uani 1 2 d S
C7 C 0.3164(3) 0.7500 -0.5265(4) 0.0916(13) Uani 1 2 d S
H7 H 0.2740 0.7500 -0.6108 0.110 Uiso 1 2 calc SR
C5 C 0.4362(3) 0.7500 -0.2763(4) 0.0824(12) Uani 1 2 d S
H5 H 0.4785 0.7500 -0.1918 0.099 Uiso 1 2 calc SR
C1 C 0.2933(2) 0.5495(2) -0.0883(3) 0.0982(10) Uani 1 1 d .
H1A H 0.3642 0.5374 -0.0729 0.147 Uiso 1 1 calc R
H1B H 0.2785 0.5481 -0.1953 0.147 Uiso 1 1 calc R
H1C H 0.2552 0.4953 -0.0377 0.147 Uiso 1 1 calc R
C6 C 0.2745(3) 0.7500 -0.3830(4) 0.0886(13) Uani 1 2 d S
H6 H 0.2045 0.7500 -0.3731 0.106 Uiso 1 2 calc SR
C12 C 0.4697(3) 0.5497(2) -0.7088(3) 0.1039(11) Uani 1 1 d .
H12A H 0.4512 0.5006 -0.7875 0.156 Uiso 1 1 calc R
H12B H 0.4156 0.5549 -0.6363 0.156 Uiso 1 1 calc R
H12C H 0.5297 0.5252 -0.6586 0.156 Uiso 1 1 calc R

loop_
_atom_site_aniso_label
_atom_site_aniso_U_11
_atom_site_aniso_U_22
_atom_site_aniso_U_33
_atom_site_aniso_U_23
_atom_site_aniso_U_13
_atom_site_aniso_U_12
O1 0.0948(14) 0.1157(16) 0.0564(12) 0.0129(9) 0.0178(9) -0.0092(11)
O2 0.1118(16) 0.1080(15) 0.0472(12) -0.0040(9) 0.0154(10) 0.0138(11)
C9 0.064(2) 0.090(2) 0.0412(18) 0.000 -0.0003(17) 0.000
C3 0.0558(19) 0.088(2) 0.0388(18) 0.000 0.0017(15) 0.000
C10 0.0633(19) 0.093(2) 0.0361(18) 0.000 -0.0009(15) 0.000
C8 0.055(2) 0.147(4) 0.047(2) 0.000 0.0012(17) 0.000
C2 0.0637(15) 0.0938(19) 0.0499(15) 0.0011(14) 0.0010(12) -0.0055(12)
C11 0.0772(17) 0.0952(19) 0.0451(16) 0.0032(13) 0.0025(12) 0.0066(13)
C4 0.061(2) 0.081(2) 0.0406(18) 0.000 0.0002(15) 0.000
C7 0.063(2) 0.169(4) 0.044(2) 0.000 -0.0071(17) 0.000
C5 0.061(2) 0.147(3) 0.039(2) 0.000 -0.0022(16) 0.000
C1 0.112(2) 0.091(2) 0.092(2) -0.0037(16) 0.0122(17) -0.0138(17)
C6 0.053(2) 0.164(4) 0.048(2) 0.000 0.0020(18) 0.000
C12 0.133(3) 0.097(2) 0.082(2) 0.0083(17) 0.0236(18) 0.0114(18)

loop_
_atom_type_symbol
_atom_type_description
_atom_type_scat_dispersion_real
_atom_type_scat_dispersion_imag
_atom_type_scat_source
C C 0.0181 0.0091 'International Tables Vol C Tables 4.2.6.8 and 6.1.1.4'
H H 0.0000 0.0000 'International Tables Vol C Tables 4.2.6.8 and 6.1.1.4'
O O 0.0492 0.0322 'International Tables Vol C Tables 4.2.6.8 and 6.1.1.4'

loop_
_geom_angle_atom_site_label_1
_geom_angle_atom_site_label_2
_geom_angle_atom_site_label_3
_geom_angle
_geom_angle_site_symmetry_1
_geom_angle_site_symmetry_3
C8 C9 C10 121.4(3) . .
C8 C9 C7 116.4(3) . .
C7 C9 C10 122.2(3) . .
C2 C3 C2 119.0(3) . 8_575
C2 C3 C4 120.48(14) 8_575 .
C2 C3 C4 120.48(14) . .
C11 C10 C9 120.59(14) 8_575 .
C11 C10 C9 120.59(14) . .
C11 C10 C11 118.8(3) . 8_575
C5 C8 C9 121.7(3) . .
O1 C2 C3 121.3(2) . .
O1 C2 C1 115.6(2) . .
C3 C2 C1 123.0(2) . .
O2 C11 C10 121.3(2) . .
O2 C11 C12 115.3(2) . .
C10 C11 C12 123.4(2) . .
C5 C4 C3 122.1(3) . .
C6 C4 C3 121.4(3) . .
C6 C4 C5 116.5(3) . .
C9 C7 C6 121.7(3) . .
C8 C5 C4 121.8(3) . .
C4 C6 C7 121.8(3) . .

loop_
_geom_bond_atom_site_label_1
_geom_bond_atom_site_label_2
_geom_bond_distance
_geom_bond_site_symmetry_2
O1 C2 1.292(3) .
O2 C11 1.290(3) .
C9 C10 1.497(4) .
C9 C8 1.376(4) .
C9 C7 1.377(5) .
C3 C2 1.397(3) 8_575
C3 C2 1.397(3) .
C3 C4 1.499(4) .
C10 C11 1.396(3) 8_575
C10 C11 1.396(3) .
C8 C5 1.372(4) .
C2 C1 1.486(4) .
C11 C12 1.478(4) .
C4 C5 1.379(5) .
C4 C6 1.368(4) .
C7 C6 1.377(5) .
